data_4350319
loop_
_publ_author_name
'Atanasov, Mihail'
'Comba, Peter'
'F\"orster, Sebastian'
'Linti, Gerald'
'Malcherek, Thomas'
'Miletich, Ronald'
'Prikhod'ko, Alexander I.'
'Wadepohl, Hubert'

_publ_section_title
;
 Tuning of inter- versus intrachain magnetic interactions in cyano-bridged
 Ni(II)/M(III) (M = Cr, Fe, Co) chain complexes.
;
_journal_issue 19
_journal_name_full 'Inorganic chemistry'
_journal_page_first 7722
_journal_page_last 7735
_journal_paper_doi 10.1021/ic060453q
_journal_volume 45
_journal_year 2006
_chemical_formula_sum 'C36 H58 Cr2 K2 N32 Ni2 O7.5'
_chemical_formula_weight 1358.76
_space_group_IT_number 61
_space_group_name_Hall '-P 2ac 2ab'
_space_group_name_H-M_alt 'P b c a'
_symmetry_cell_setting orthorhombic
_symmetry_Int_Tables_number 61
_symmetry_space_group_name_H-M 'P b c a'
_atom_sites_solution_hydrogens geom
_atom_sites_solution_primary heavy
_atom_sites_solution_secondary difmap
_audit_creation_method SHELXL-97
_cell_angle_alpha 90.00
_cell_angle_beta 90.00
_cell_angle_gamma 90.00
_cell_formula_units_Z 8
_cell_length_a 24.3293(13)
_cell_length_b 11.6824(6)
_cell_length_c 41.935(2)
_cell_measurement_temperature 100(2)
_cell_volume 11919.0(11)
_computing_cell_refinement 'Bruker SAINT'
_computing_data_collection 'Bruker SMART'
_computing_data_reduction 'Bruker SAINT'
_computing_molecular_graphics 'PLATON (Spek, 1980-2005)'
_computing_publication_material 'SHELXL-97 (Sheldrick, 1997)'
_computing_structure_refinement 'SHELXL-97 (Sheldrick, 1997)'
_computing_structure_solution 'DIRDIF (Beurskens, 1999)'
_diffrn_ambient_temperature 100(2)
_diffrn_measured_fraction_theta_full 0.986
_diffrn_measured_fraction_theta_max 0.986
_diffrn_measurement_device_type 'CCD area detector'
_diffrn_measurement_method omega-scans
_diffrn_radiation_monochromator graphite
_diffrn_radiation_probe x-ray
_diffrn_radiation_type MoK\a
_diffrn_radiation_wavelength 0.71073
_diffrn_reflns_av_R_equivalents 0.1226
_diffrn_reflns_av_sigmaI/netI 0.0550
_diffrn_reflns_limit_h_max 28
_diffrn_reflns_limit_h_min 0
_diffrn_reflns_limit_k_max 13
_diffrn_reflns_limit_k_min 0
_diffrn_reflns_limit_l_max 50
_diffrn_reflns_limit_l_min 0
_diffrn_reflns_number 131883
_diffrn_reflns_theta_full 25.07
_diffrn_reflns_theta_max 25.07
_diffrn_reflns_theta_min 0.97
_diffrn_source 'fine-focus sealed tube'
_exptl_absorpt_coefficient_mu 1.189
_exptl_absorpt_correction_T_max 0.8903
_exptl_absorpt_correction_T_min 0.8189
_exptl_absorpt_correction_type multi-scan
_exptl_absorpt_process_details SADABS
_exptl_crystal_colour yellow
_exptl_crystal_density_diffrn 1.514
_exptl_crystal_density_method 'not measured'
_exptl_crystal_description plate
_exptl_crystal_F_000 5600
_exptl_crystal_size_max 0.17
_exptl_crystal_size_mid 0.15
_exptl_crystal_size_min 0.10
_refine_diff_density_max 0.892
_refine_diff_density_min -2.050
_refine_diff_density_rms 0.121
_refine_ls_abs_structure_details 'Flack H D (1983), Acta Cryst. A39, 876-881'
_refine_ls_extinction_method none
_refine_ls_goodness_of_fit_ref 1.097
_refine_ls_hydrogen_treatment constr
_refine_ls_matrix_type full
_refine_ls_number_parameters 775
_refine_ls_number_reflns 10415
_refine_ls_number_restraints 28
_refine_ls_restrained_S_all 1.095
_refine_ls_R_factor_all 0.1027
_refine_ls_R_factor_gt 0.0651
_refine_ls_shift/su_max 0.001
_refine_ls_shift/su_mean 0.000
_refine_ls_structure_factor_coef Fsqd
_refine_ls_weighting_details 'calc w=1/[\s^2^(Fo^2^)+(0.0936P)^2^+5.4412P] where P=(Fo^2^+2Fc^2^)/3'
_refine_ls_weighting_scheme calc
_refine_ls_wR_factor_gt 0.1654
_refine_ls_wR_factor_ref 0.1821
_reflns_number_gt 6842
_reflns_number_total 10415
_reflns_threshold_expression >2sigma(I)
_cod_data_source_file ic060453qsi20060316_034012.cif
_cod_data_source_block co_ap2
_cod_original_formula_sum 'C36 H58 Cr2 K2 N32 Ni2 O7.50'
_cod_database_code 4350319

loop_
_symmetry_equiv_pos_as_xyz
'x, y, z'
'-x+1/2, -y, z+1/2'
'x+1/2, -y+1/2, -z'
'-x, y+1/2, -z+1/2'
'-x, -y, -z'
'x-1/2, y, -z-1/2'
'-x-1/2, y-1/2, z'
'x, -y-1/2, z-1/2'

loop_
_atom_site_label
_atom_site_type_symbol
_atom_site_fract_x
_atom_site_fract_y
_atom_site_fract_z
_atom_site_U_iso_or_equiv
_atom_site_adp_type
_atom_site_occupancy
_atom_site_symmetry_multiplicity
_atom_site_calc_flag
_atom_site_refinement_flags
_atom_site_disorder_assembly
_atom_site_disorder_group
C1 C 0.4040(2) 0.2103(4) 0.37270(12) 0.0151(12) Uani 1 1 d . . .
C2 C 0.3901(2) 0.1980(4) 0.27441(13) 0.0163(12) Uani 1 1 d . . .
C3 C 0.4114(2) 0.0254(5) 0.32730(11) 0.0137(12) Uani 1 1 d . . .
C4 C 0.4808(3) 0.2230(4) 0.32009(13) 0.0191(13) Uani 1 1 d . . .
C5 C 0.3796(2) 0.3777(5) 0.32300(13) 0.0194(13) Uani 1 1 d . . .
C6 C 0.3129(3) 0.1695(5) 0.32993(12) 0.0192(13) Uani 1 1 d . . .
C7 C 0.4043(2) 0.2670(4) 0.12220(13) 0.0152(12) Uani 1 1 d . . .
C8 C 0.3896(2) 0.2643(5) 0.52480(14) 0.0179(12) Uani 1 1 d . . .
C9 C 0.3833(3) 0.0722(5) 0.57117(14) 0.0262(14) Uani 1 1 d . . .
C10 C 0.4813(2) 0.2355(4) 0.57025(13) 0.0171(13) Uani 1 1 d . . .
C11 C 0.4026(2) 0.4253(5) 0.58147(12) 0.0180(12) Uani 1 1 d . . .
C12 C 0.3124(3) 0.2789(5) 0.57923(13) 0.0230(14) Uani 1 1 d . . .
C13 C 0.2857(2) 0.2777(4) 0.42205(13) 0.0181(12) Uani 1 1 d . . .
H13A H 0.2519 0.3241 0.4200 0.022 Uiso 1 1 calc R . .
H13B H 0.2991 0.2592 0.4004 0.022 Uiso 1 1 calc R . .
C14 C 0.3475(2) 0.4508(5) 0.42372(13) 0.0204(13) Uani 1 1 d . . .
H14A H 0.3182 0.5096 0.4242 0.024 Uiso 1 1 calc R . .
H14B H 0.3572 0.4355 0.4012 0.024 Uiso 1 1 calc R . .
C15 C 0.3971(2) 0.4923(5) 0.44176(13) 0.0236(14) Uani 1 1 d . . .
H15A H 0.4118 0.5623 0.4315 0.028 Uiso 1 1 calc R . .
H15B H 0.3866 0.5115 0.4639 0.028 Uiso 1 1 calc R . .
C16 C 0.4856(3) 0.4229(6) 0.46490(14) 0.0322(16) Uani 1 1 d . . .
H16A H 0.4705 0.4276 0.4868 0.039 Uiso 1 1 calc R . .
H16B H 0.5032 0.4971 0.4599 0.039 Uiso 1 1 calc R . .
C17 C 0.5289(3) 0.3277(6) 0.46354(16) 0.0405(18) Uani 1 1 d . . .
H17A H 0.5408 0.3198 0.4411 0.049 Uiso 1 1 calc R . .
H17B H 0.5612 0.3537 0.4759 0.049 Uiso 1 1 calc R . .
C18 C 0.5133(3) 0.2097(6) 0.47552(14) 0.0308(16) Uani 1 1 d . . .
H18A H 0.5466 0.1610 0.4761 0.037 Uiso 1 1 calc R . .
H18B H 0.4991 0.2162 0.4976 0.037 Uiso 1 1 calc R . .
C19 C 0.4551(3) 0.0384(5) 0.46627(14) 0.0305(15) Uani 1 1 d . . .
H19A H 0.4481 0.0399 0.4895 0.037 Uiso 1 1 calc R . .
H19B H 0.4853 -0.0164 0.4621 0.037 Uiso 1 1 calc R . .
C20 C 0.4030(3) -0.0007(5) 0.44867(13) 0.0255(14) Uani 1 1 d . . .
H20A H 0.4106 -0.0094 0.4256 0.031 Uiso 1 1 calc R . .
H20B H 0.3904 -0.0754 0.4571 0.031 Uiso 1 1 calc R . .
C21 C 0.3086(2) 0.0719(5) 0.43505(13) 0.0191(12) Uani 1 1 d . . .
H21A H 0.3177 0.0626 0.4122 0.023 Uiso 1 1 calc R . .
H21B H 0.2894 0.0020 0.4423 0.023 Uiso 1 1 calc R . .
C22 C 0.2433(2) 0.1820(4) 0.46731(13) 0.0179(12) Uani 1 1 d . . .
C23 C 0.2024(2) 0.1022(5) 0.51040(13) 0.0221(13) Uani 1 1 d . . .
C24 C 0.1969(2) 0.2926(5) 0.50173(15) 0.0246(14) Uani 1 1 d . . .
C25 C 0.3056(2) 0.3982(4) 0.18554(12) 0.0145(12) Uani 1 1 d . . .
H25A H 0.2850 0.4664 0.1929 0.017 Uiso 1 1 calc R . .
H25B H 0.3142 0.4083 0.1626 0.017 Uiso 1 1 calc R . .
C26 C 0.3989(2) 0.4783(5) 0.19902(13) 0.0221(13) Uani 1 1 d . . .
H26A H 0.3847 0.5521 0.2072 0.027 Uiso 1 1 calc R . .
H26B H 0.4066 0.4868 0.1760 0.027 Uiso 1 1 calc R . .
C27 C 0.4511(2) 0.4450(5) 0.21675(13) 0.0209(13) Uani 1 1 d . . .
H27A H 0.4799 0.5031 0.2128 0.025 Uiso 1 1 calc R . .
H27B H 0.4437 0.4429 0.2400 0.025 Uiso 1 1 calc R . .
C28 C 0.5125(3) 0.2791(5) 0.22697(14) 0.0271(14) Uani 1 1 d . . .
H28A H 0.4970 0.2687 0.2486 0.033 Uiso 1 1 calc R . .
H28B H 0.5445 0.3311 0.2287 0.033 Uiso 1 1 calc R . .
C29 C 0.5316(2) 0.1626(5) 0.21401(14) 0.0267(14) Uani 1 1 d . . .
H29A H 0.5441 0.1740 0.1918 0.032 Uiso 1 1 calc R . .
H29B H 0.5641 0.1384 0.2265 0.032 Uiso 1 1 calc R . .
C30 C 0.4904(2) 0.0635(5) 0.21414(13) 0.0220(13) Uani 1 1 d . . .
H30A H 0.5097 -0.0082 0.2084 0.026 Uiso 1 1 calc R . .
H30B H 0.4754 0.0543 0.2359 0.026 Uiso 1 1 calc R . .
C31 C 0.4039(2) -0.0129(4) 0.19113(13) 0.0191(12) Uani 1 1 d . . .
H31A H 0.3938 -0.0337 0.2132 0.023 Uiso 1 1 calc R . .
H31B H 0.4202 -0.0811 0.1808 0.023 Uiso 1 1 calc R . .
C32 C 0.3530(2) 0.0247(4) 0.17290(13) 0.0179(12) Uani 1 1 d . . .
H32A H 0.3624 0.0422 0.1505 0.022 Uiso 1 1 calc R . .
H32B H 0.3249 -0.0366 0.1731 0.022 Uiso 1 1 calc R . .
C33 C 0.2876(2) 0.1916(4) 0.17214(11) 0.0132(11) Uani 1 1 d . . .
H33A H 0.3007 0.2131 0.1506 0.016 Uiso 1 1 calc R . .
H33B H 0.2552 0.1411 0.1697 0.016 Uiso 1 1 calc R . .
C34 C 0.2430(2) 0.2820(4) 0.21762(12) 0.0137(12) Uani 1 1 d . . .
C35 C 0.1990(2) 0.1662(5) 0.25257(12) 0.0151(12) Uani 1 1 d . . .
C36 C 0.1983(2) 0.3574(4) 0.26011(13) 0.0174(12) Uani 1 1 d . . .
Cr1 Cr 0.39648(4) 0.20132(7) 0.323844(18) 0.0115(2) Uani 1 1 d . . .
Cr2 Cr 0.39638(4) 0.24846(7) 0.573863(19) 0.0137(2) Uani 1 1 d . . .
H141 H 0.318(2) 0.369(5) 0.4586(8) 0.024(6) Uiso 1 1 d D . .
H151 H 0.455(2) 0.397(5) 0.4224(8) 0.024(6) Uiso 1 1 d D . .
H161 H 0.491(2) 0.144(5) 0.4377(9) 0.024(6) Uiso 1 1 d D . .
H171 H 0.354(2) 0.088(5) 0.4750(7) 0.024(6) Uiso 1 1 d D . .
H241 H 0.347(2) 0.392(5) 0.2245(7) 0.024(6) Uiso 1 1 d D . .
H251 H 0.486(2) 0.337(5) 0.1868(8) 0.024(6) Uiso 1 1 d D . .
H261 H 0.457(2) 0.088(5) 0.1717(8) 0.024(6) Uiso 1 1 d D . .
H271 H 0.314(2) 0.106(5) 0.2069(9) 0.024(6) Uiso 1 1 d D . .
K1 K 0.15236(6) 0.21887(12) 0.34187(4) 0.0361(4) Uani 1 1 d . . .
K2 K 0.15850(6) 0.23407(11) 0.59109(4) 0.0296(3) Uani 1 1 d . . .
N1 N 0.4063(2) 0.2173(4) 0.39973(10) 0.0200(11) Uani 1 1 d . . .
N2 N 0.3904(2) 0.2022(4) 0.24736(10) 0.0154(10) Uani 1 1 d . . .
N3 N 0.4172(2) -0.0727(4) 0.32986(11) 0.0215(11) Uani 1 1 d . . .
N4 N 0.5286(2) 0.2293(4) 0.32024(14) 0.0350(14) Uani 1 1 d . . .
N5 N 0.3676(2) 0.4737(4) 0.32310(12) 0.0267(12) Uani 1 1 d . . .
N6 N 0.2669(2) 0.1517(4) 0.33473(12) 0.0292(12) Uani 1 1 d . . .
N7 N 0.4070(2) 0.2671(4) 0.14981(11) 0.0179(11) Uani 1 1 d . . .
N8 N 0.3895(2) 0.2702(4) 0.49769(11) 0.0195(11) Uani 1 1 d . . .
N9 N 0.3738(2) -0.0240(5) 0.57132(14) 0.0416(15) Uani 1 1 d . . .
N10 N 0.5293(2) 0.2321(4) 0.57000(13) 0.0292(13) Uani 1 1 d . . .
N11 N 0.4014(2) 0.5209(4) 0.58824(11) 0.0252(11) Uani 1 1 d . . .
N12 N 0.2668(2) 0.3051(5) 0.58337(13) 0.0347(14) Uani 1 1 d . A .
N13 N 0.27328(19) 0.1711(4) 0.43933(11) 0.0189(10) Uani 1 1 d . . .
N14 N 0.32808(19) 0.3439(4) 0.43936(10) 0.0169(10) Uani 1 1 d D . .
N15 N 0.4402(2) 0.4015(4) 0.44198(11) 0.0226(11) Uani 1 1 d D . .
N16 N 0.4713(2) 0.1538(5) 0.45527(11) 0.0253(12) Uani 1 1 d D . .
N17 N 0.3600(2) 0.0883(4) 0.45386(11) 0.0202(11) Uani 1 1 d D . .
N18 N 0.2361(2) 0.0858(4) 0.48448(10) 0.0212(11) Uani 1 1 d . . .
N19 N 0.1817(2) 0.2040(4) 0.52011(11) 0.0206(11) Uani 1 1 d . A .
N20 N 0.2254(2) 0.2867(4) 0.47410(11) 0.0207(11) Uani 1 1 d . . .
N21 N 0.1896(2) 0.0086(4) 0.52711(12) 0.0331(14) Uani 1 1 d . . .
H21C H 0.1682 0.0141 0.5440 0.040 Uiso 1 1 calc R . .
H21D H 0.2025 -0.0585 0.5213 0.040 Uiso 1 1 calc R . .
N22 N 0.1821(2) 0.3991(4) 0.51085(11) 0.0266(12) Uani 1 1 d . . .
H22A H 0.1630 0.4090 0.5284 0.032 Uiso 1 1 calc R . .
H22B H 0.1915 0.4585 0.4992 0.032 Uiso 1 1 calc R . .
N23 N 0.27203(19) 0.2953(4) 0.18997(10) 0.0156(10) Uani 1 1 d . . .
N24 N 0.35768(19) 0.3864(4) 0.20421(10) 0.0140(10) Uani 1 1 d D . .
N25 N 0.4707(2) 0.3315(4) 0.20604(10) 0.0176(10) Uani 1 1 d D . .
N26 N 0.44457(19) 0.0823(4) 0.19152(10) 0.0170(10) Uani 1 1 d D . .
N27 N 0.33157(18) 0.1301(4) 0.18942(10) 0.0122(9) Uani 1 1 d D . .
N28 N 0.22753(18) 0.1747(3) 0.22517(10) 0.0136(10) Uani 1 1 d . . .
N29 N 0.18103(19) 0.2540(4) 0.27066(11) 0.0165(10) Uani 1 1 d . . .
N30 N 0.23157(19) 0.3769(4) 0.23460(10) 0.0172(10) Uani 1 1 d . . .
N31 N 0.18737(19) 0.0580(4) 0.26219(10) 0.0181(10) Uani 1 1 d . . .
H31C H 0.1984 -0.0007 0.2507 0.022 Uiso 1 1 calc R . .
H31D H 0.1688 0.0465 0.2799 0.022 Uiso 1 1 calc R . .
N32 N 0.1819(2) 0.4499(4) 0.27639(11) 0.0293(13) Uani 1 1 d . . .
H32C H 0.1607 0.4420 0.2933 0.035 Uiso 1 1 calc R . .
H32D H 0.1924 0.5185 0.2702 0.035 Uiso 1 1 calc R . .
Ni1 Ni 0.39926(3) 0.24693(6) 0.448368(14) 0.01253(19) Uani 1 1 d . . .
Ni2 Ni 0.40044(3) 0.23206(5) 0.198380(14) 0.01136(18) Uani 1 1 d . . .
O1 O 0.1456(3) 0.2569(6) 0.40917(17) 0.079(2) Uani 1 1 d . . .
O2 O 0.0515(3) 0.1452(5) 0.36682(14) 0.080(2) Uani 1 1 d . . .
O3 O 0.2299(2) 0.3992(4) 0.35467(11) 0.0421(12) Uani 1 1 d . . .
O4 O 0.1456(3) 0.2773(7) 0.6577(2) 0.102(2) Uani 1 1 d . A .
O5A O 0.0906(5) 0.3223(11) 0.6292(2) 0.060(5) Uani 0.460(11) 1 d P A 1
O5B O 0.0479(3) 0.3313(7) 0.60417(19) 0.032(3) Uani 0.540(11) 1 d P A 2
O6 O 0.2369(2) 0.0554(4) 0.60744(12) 0.0449(13) Uani 1 1 d . A .
O7 O 0.50004(19) 0.4319(4) 0.37500(11) 0.0453(13) Uani 1 1 d . . .
O8 O 0.0047(4) 0.4860(10) 0.6122(2) 0.041(4) Uani 0.420(13) 1 d P . .

loop_
_atom_site_aniso_label
_atom_site_aniso_U_11
_atom_site_aniso_U_22
_atom_site_aniso_U_33
_atom_site_aniso_U_23
_atom_site_aniso_U_13
_atom_site_aniso_U_12
C1 0.012(3) 0.019(3) 0.014(3) -0.002(2) 0.000(2) 0.002(2)
C2 0.018(3) 0.019(3) 0.012(3) -0.001(2) -0.001(2) -0.008(2)
C3 0.008(3) 0.026(3) 0.007(2) -0.004(2) -0.002(2) -0.006(2)
C4 0.029(4) 0.012(3) 0.016(3) -0.006(2) 0.009(3) -0.001(2)
C5 0.014(3) 0.027(4) 0.018(3) 0.004(2) -0.006(2) -0.004(2)
C6 0.030(4) 0.017(3) 0.011(3) -0.003(2) -0.001(3) -0.001(3)
C7 0.020(3) 0.015(3) 0.010(3) 0.001(2) -0.002(2) 0.001(2)
C8 0.012(3) 0.020(3) 0.021(3) -0.001(2) 0.000(3) 0.001(2)
C9 0.031(4) 0.022(3) 0.026(3) -0.003(3) -0.006(3) -0.008(3)
C10 0.021(4) 0.013(3) 0.018(3) -0.004(2) 0.000(3) -0.004(2)
C11 0.016(3) 0.024(3) 0.015(3) 0.005(2) 0.004(2) 0.000(3)
C12 0.022(4) 0.029(3) 0.018(3) 0.003(2) -0.001(3) -0.004(3)
C13 0.016(3) 0.020(3) 0.018(3) 0.003(2) -0.003(2) 0.001(2)
C14 0.020(3) 0.019(3) 0.023(3) 0.004(2) 0.004(3) 0.001(2)
C15 0.034(4) 0.014(3) 0.022(3) 0.000(2) 0.004(3) -0.006(3)
C16 0.029(4) 0.051(4) 0.016(3) 0.007(3) -0.007(3) -0.019(3)
C17 0.020(4) 0.070(5) 0.031(4) 0.011(3) -0.004(3) -0.011(4)
C18 0.012(3) 0.058(4) 0.022(3) 0.011(3) -0.003(3) 0.003(3)
C19 0.033(4) 0.033(4) 0.026(3) 0.002(3) -0.003(3) 0.019(3)
C20 0.036(4) 0.021(3) 0.019(3) 0.000(2) 0.003(3) 0.017(3)
C21 0.024(3) 0.017(3) 0.017(3) -0.001(2) -0.001(3) 0.004(2)
C22 0.017(3) 0.013(3) 0.024(3) -0.004(2) -0.006(3) -0.004(2)
C23 0.024(4) 0.022(3) 0.019(3) -0.002(2) -0.005(3) 0.000(3)
C24 0.015(3) 0.025(3) 0.034(4) 0.002(3) -0.002(3) 0.003(3)
C25 0.021(3) 0.011(3) 0.011(3) 0.004(2) -0.005(2) 0.004(2)
C26 0.032(4) 0.013(3) 0.021(3) -0.002(2) 0.000(3) -0.006(3)
C27 0.025(3) 0.024(3) 0.014(3) -0.003(2) 0.000(3) -0.010(3)
C28 0.023(4) 0.035(4) 0.024(3) 0.005(3) -0.003(3) -0.010(3)
C29 0.013(3) 0.044(4) 0.024(3) 0.006(3) -0.003(3) 0.003(3)
C30 0.014(3) 0.030(3) 0.023(3) 0.003(2) -0.003(3) 0.007(3)
C31 0.024(3) 0.013(3) 0.021(3) -0.001(2) 0.003(3) 0.006(2)
C32 0.019(3) 0.014(3) 0.021(3) -0.004(2) 0.001(2) 0.002(2)
C33 0.016(3) 0.016(3) 0.008(2) -0.003(2) 0.001(2) 0.000(2)
C34 0.010(3) 0.018(3) 0.013(3) -0.002(2) -0.006(2) 0.006(2)
C35 0.009(3) 0.021(3) 0.016(3) 0.000(2) -0.001(2) -0.002(2)
C36 0.018(3) 0.014(3) 0.021(3) -0.004(2) 0.000(2) 0.005(2)
Cr1 0.0162(5) 0.0141(4) 0.0043(4) -0.0011(3) 0.0009(4) -0.0016(4)
Cr2 0.0151(5) 0.0199(5) 0.0062(4) -0.0007(3) 0.0004(4) -0.0020(4)
K1 0.0298(9) 0.0248(8) 0.0538(10) 0.0056(7) 0.0029(8) 0.0094(6)
K2 0.0208(8) 0.0222(7) 0.0459(9) -0.0063(6) 0.0016(7) -0.0039(6)
N1 0.025(3) 0.027(3) 0.008(2) -0.0028(18) 0.002(2) 0.004(2)
N2 0.023(3) 0.020(2) 0.004(2) -0.0008(17) -0.0024(19) -0.004(2)
N3 0.020(3) 0.022(3) 0.022(3) 0.001(2) -0.001(2) 0.001(2)
N4 0.028(4) 0.027(3) 0.050(4) -0.013(3) 0.012(3) -0.011(2)
N5 0.024(3) 0.021(3) 0.035(3) 0.002(2) -0.007(2) 0.005(2)
N6 0.023(3) 0.028(3) 0.037(3) -0.003(2) 0.000(3) -0.002(2)
N7 0.019(3) 0.017(2) 0.018(3) 0.0017(18) 0.002(2) -0.001(2)
N8 0.022(3) 0.028(3) 0.009(2) 0.0013(18) -0.001(2) 0.000(2)
N9 0.047(4) 0.028(3) 0.050(4) 0.005(3) -0.020(3) -0.010(3)
N10 0.019(3) 0.029(3) 0.040(3) -0.012(2) 0.001(3) 0.000(2)
N11 0.024(3) 0.023(3) 0.028(3) 0.001(2) 0.002(2) 0.002(2)
N12 0.026(4) 0.036(3) 0.042(3) 0.004(3) -0.003(3) -0.004(3)
N13 0.019(3) 0.018(2) 0.020(2) -0.0020(19) -0.004(2) 0.002(2)
N14 0.019(3) 0.018(2) 0.013(2) -0.0009(19) 0.002(2) 0.000(2)
N15 0.018(3) 0.033(3) 0.017(2) 0.000(2) 0.001(2) -0.005(2)
N16 0.017(3) 0.043(3) 0.016(2) 0.004(2) 0.002(2) 0.008(2)
N17 0.024(3) 0.023(3) 0.014(2) -0.002(2) -0.002(2) 0.004(2)
N18 0.024(3) 0.021(3) 0.019(2) -0.001(2) 0.002(2) -0.002(2)
N19 0.020(3) 0.020(3) 0.021(3) 0.003(2) 0.006(2) -0.005(2)
N20 0.022(3) 0.021(3) 0.019(3) 0.0002(19) 0.003(2) 0.002(2)
N21 0.050(4) 0.020(3) 0.029(3) 0.004(2) 0.021(3) -0.005(3)
N22 0.035(3) 0.023(3) 0.022(3) 0.007(2) 0.012(2) 0.006(2)
N23 0.018(3) 0.014(2) 0.014(2) -0.0009(18) 0.001(2) 0.000(2)
N24 0.015(3) 0.015(2) 0.011(2) 0.0005(18) 0.001(2) -0.0029(19)
N25 0.018(3) 0.021(3) 0.013(2) 0.0010(19) -0.003(2) -0.005(2)
N26 0.016(3) 0.024(3) 0.011(2) 0.002(2) -0.001(2) 0.002(2)
N27 0.013(2) 0.013(2) 0.011(2) -0.0031(18) 0.0008(19) 0.0011(19)
N28 0.013(2) 0.013(2) 0.015(2) -0.0010(18) 0.0032(19) -0.0005(18)
N29 0.017(3) 0.015(2) 0.017(2) -0.0042(19) 0.003(2) -0.0011(19)
N30 0.023(3) 0.012(2) 0.016(2) -0.0028(18) 0.001(2) 0.0045(19)
N31 0.021(3) 0.016(2) 0.018(2) -0.0042(19) 0.008(2) -0.005(2)
N32 0.044(4) 0.015(3) 0.029(3) -0.005(2) 0.021(3) 0.003(2)
Ni1 0.0141(4) 0.0164(4) 0.0071(4) 0.0005(2) -0.0001(3) 0.0014(3)
Ni2 0.0158(4) 0.0115(3) 0.0067(4) 0.0000(2) 0.0000(3) -0.0012(3)
O1 0.050(4) 0.086(5) 0.101(5) -0.014(4) -0.004(4) 0.009(3)
O2 0.121(6) 0.047(3) 0.071(4) 0.005(3) 0.065(4) 0.014(4)
O3 0.047(3) 0.029(3) 0.050(3) 0.001(2) -0.018(3) 0.006(2)
O4 0.080(6) 0.107(6) 0.119(6) 0.001(5) -0.005(5) -0.010(4)
O5A 0.080(11) 0.073(9) 0.029(6) 0.006(6) 0.018(6) 0.017(7)
O5B 0.026(5) 0.037(5) 0.034(5) 0.006(4) -0.003(4) -0.008(4)
O6 0.037(3) 0.040(3) 0.057(3) 0.002(2) -0.001(2) -0.002(2)
O7 0.033(3) 0.067(3) 0.036(3) -0.018(2) -0.003(2) -0.005(3)
O8 0.030(7) 0.057(8) 0.035(7) 0.008(5) 0.003(5) -0.011(6)

loop_
_atom_type_symbol
_atom_type_description
_atom_type_scat_dispersion_real
_atom_type_scat_dispersion_imag
_atom_type_scat_source
C C 0.0033 0.0016 'International Tables Vol C Tables 4.2.6.8 and 6.1.1.4'
H H 0.0000 0.0000 'International Tables Vol C Tables 4.2.6.8 and 6.1.1.4'
Cr Cr 0.3209 0.6236 'International Tables Vol C Tables 4.2.6.8 and 6.1.1.4'
N N 0.0061 0.0033 'International Tables Vol C Tables 4.2.6.8 and 6.1.1.4'
Ni Ni 0.3393 1.1124 'International Tables Vol C Tables 4.2.6.8 and 6.1.1.4'
O O 0.0106 0.0060 'International Tables Vol C Tables 4.2.6.8 and 6.1.1.4'
K K 0.2009 0.2494 'International Tables Vol C Tables 4.2.6.8 and 6.1.1.4'

loop_
_geom_angle_atom_site_label_1
_geom_angle_atom_site_label_2
_geom_angle_atom_site_label_3
_geom_angle
_geom_angle_site_symmetry_1
_geom_angle_site_symmetry_3
N1 C1 Cr1 177.4(5) . .
N2 C2 Cr1 174.2(5) . .
N3 C3 Cr1 176.7(5) . .
N4 C4 Cr1 174.2(5) . .
N5 C5 Cr1 176.4(5) . .
N6 C6 Cr1 177.0(5) . .
N7 C7 Cr2 174.6(5) . 8_565
N8 C8 Cr2 175.2(5) . .
N9 C9 Cr2 175.5(6) . .
N10 C10 Cr2 175.7(5) . .
N11 C11 Cr2 172.3(5) . .
N12 C12 Cr2 174.0(5) . .
N13 C13 N14 110.1(4) . .
N13 C13 H13A 109.6 . .
N14 C13 H13A 109.6 . .
N13 C13 H13B 109.6 . .
N14 C13 H13B 109.6 . .
H13A C13 H13B 108.1 . .
N14 C14 C15 107.6(4) . .
N14 C14 H14A 110.2 . .
C15 C14 H14A 110.2 . .
N14 C14 H14B 110.2 . .
C15 C14 H14B 110.2 . .
H14A C14 H14B 108.5 . .
N15 C15 C14 109.8(4) . .
N15 C15 H15A 109.7 . .
C14 C15 H15A 109.7 . .
N15 C15 H15B 109.7 . .
C14 C15 H15B 109.7 . .
H15A C15 H15B 108.2 . .
N15 C16 C17 111.4(5) . .
N15 C16 H16A 109.3 . .
C17 C16 H16A 109.3 . .
N15 C16 H16B 109.3 . .
C17 C16 H16B 109.3 . .
H16A C16 H16B 108.0 . .
C18 C17 C16 118.5(6) . .
C18 C17 H17A 107.7 . .
C16 C17 H17A 107.7 . .
C18 C17 H17B 107.7 . .
C16 C17 H17B 107.7 . .
H17A C17 H17B 107.1 . .
N16 C18 C17 112.5(5) . .
N16 C18 H18A 109.1 . .
C17 C18 H18A 109.1 . .
N16 C18 H18B 109.1 . .
C17 C18 H18B 109.1 . .
H18A C18 H18B 107.8 . .
N16 C19 C20 110.0(5) . .
N16 C19 H19A 109.7 . .
C20 C19 H19A 109.7 . .
N16 C19 H19B 109.7 . .
C20 C19 H19B 109.7 . .
H19A C19 H19B 108.2 . .
N17 C20 C19 107.6(5) . .
N17 C20 H20A 110.2 . .
C19 C20 H20A 110.2 . .
N17 C20 H20B 110.2 . .
C19 C20 H20B 110.2 . .
H20A C20 H20B 108.5 . .
N13 C21 N17 109.2(4) . .
N13 C21 H21A 109.8 . .
N17 C21 H21A 109.8 . .
N13 C21 H21B 109.8 . .
N17 C21 H21B 109.8 . .
H21A C21 H21B 108.3 . .
N20 C22 N18 127.7(5) . .
N20 C22 N13 116.0(5) . .
N18 C22 N13 116.4(5) . .
N21 C23 N19 118.3(5) . .
N21 C23 N18 116.1(5) . .
N19 C23 N18 125.6(5) . .
N19 C24 N22 118.3(6) . .
N19 C24 N20 126.4(5) . .
N22 C24 N20 115.2(5) . .
N23 C25 N24 109.3(4) . .
N23 C25 H25A 109.8 . .
N24 C25 H25A 109.8 . .
N23 C25 H25B 109.8 . .
N24 C25 H25B 109.8 . .
H25A C25 H25B 108.3 . .
N24 C26 C27 107.9(4) . .
N24 C26 H26A 110.1 . .
C27 C26 H26A 110.1 . .
N24 C26 H26B 110.1 . .
C27 C26 H26B 110.1 . .
H26A C26 H26B 108.4 . .
N25 C27 C26 110.4(4) . .
N25 C27 H27A 109.6 . .
C26 C27 H27A 109.6 . .
N25 C27 H27B 109.6 . .
C26 C27 H27B 109.6 . .
H27A C27 H27B 108.1 . .
N25 C28 C29 111.4(5) . .
N25 C28 H28A 109.3 . .
C29 C28 H28A 109.3 . .
N25 C28 H28B 109.3 . .
C29 C28 H28B 109.3 . .
H28A C28 H28B 108.0 . .
C30 C29 C28 118.1(5) . .
C30 C29 H29A 107.8 . .
C28 C29 H29A 107.8 . .
C30 C29 H29B 107.8 . .
C28 C29 H29B 107.8 . .
H29A C29 H29B 107.1 . .
N26 C30 C29 112.2(5) . .
N26 C30 H30A 109.2 . .
C29 C30 H30A 109.2 . .
N26 C30 H30B 109.2 . .
C29 C30 H30B 109.2 . .
H30A C30 H30B 107.9 . .
N26 C31 C32 109.3(4) . .
N26 C31 H31A 109.8 . .
C32 C31 H31A 109.8 . .
N26 C31 H31B 109.8 . .
C32 C31 H31B 109.8 . .
H31A C31 H31B 108.3 . .
N27 C32 C31 106.7(4) . .
N27 C32 H32A 110.4 . .
C31 C32 H32A 110.4 . .
N27 C32 H32B 110.4 . .
C31 C32 H32B 110.4 . .
H32A C32 H32B 108.6 . .
N23 C33 N27 109.7(4) . .
N23 C33 H33A 109.7 . .
N27 C33 H33A 109.7 . .
N23 C33 H33B 109.7 . .
N27 C33 H33B 109.7 . .
H33A C33 H33B 108.2 . .
N28 C34 N30 125.8(5) . .
N28 C34 N23 116.7(4) . .
N30 C34 N23 117.5(5) . .
N28 C35 N29 126.2(5) . .
N28 C35 N31 115.5(5) . .
N29 C35 N31 118.3(5) . .
N32 C36 N29 117.5(5) . .
N32 C36 N30 116.3(5) . .
N29 C36 N30 126.2(5) . .
C1 Cr1 C4 89.0(2) . .
C1 Cr1 C2 178.0(2) . .
C4 Cr1 C2 90.0(2) . .
C1 Cr1 C6 88.5(2) . .
C4 Cr1 C6 175.7(2) . .
C2 Cr1 C6 92.6(2) . .
C1 Cr1 C3 88.0(2) . .
C4 Cr1 C3 87.3(2) . .
C2 Cr1 C3 93.6(2) . .
C6 Cr1 C3 89.2(2) . .
C1 Cr1 C5 89.1(2) . .
C4 Cr1 C5 94.1(2) . .
C2 Cr1 C5 89.3(2) . .
C6 Cr1 C5 89.2(2) . .
C3 Cr1 C5 176.8(2) . .
C7 Cr2 C8 179.2(2) 8_566 .
C7 Cr2 C10 88.4(2) 8_566 .
C8 Cr2 C10 90.8(2) . .
C7 Cr2 C9 88.9(2) 8_566 .
C8 Cr2 C9 91.3(2) . .
C10 Cr2 C9 94.3(2) . .
C7 Cr2 C12 90.0(2) 8_566 .
C8 Cr2 C12 90.8(2) . .
C10 Cr2 C12 174.0(2) . .
C9 Cr2 C12 91.4(2) . .
C7 Cr2 C11 86.0(2) 8_566 .
C8 Cr2 C11 93.9(2) . .
C10 Cr2 C11 90.7(2) . .
C9 Cr2 C11 172.7(2) . .
C12 Cr2 C11 83.4(2) . .
O2 K1 O1 68.25(19) . .
O2 K1 O3 136.80(17) . .
O1 K1 O3 74.94(17) . .
O2 K1 N6 142.55(17) . .
O1 K1 N6 101.44(17) . .
O3 K1 N6 65.72(14) . .
O2 K1 N3 79.53(16) . 7_665
O1 K1 N3 90.41(16) . 7_665
O3 K1 N3 78.92(13) . 7_665
N6 K1 N3 137.72(15) . 7_665
O2 K1 N5 70.39(15) . 7_655
O1 K1 N5 113.36(17) . 7_655
O3 K1 N5 148.30(14) . 7_655
N6 K1 N5 82.57(14) . 7_655
N3 K1 N5 129.48(15) 7_665 7_655
O2 K1 N29 126.74(17) . .
O1 K1 N29 160.77(17) . .
O3 K1 N29 86.27(13) . .
N6 K1 N29 73.78(14) . .
N3 K1 N29 81.83(12) 7_665 .
N5 K1 N29 84.84(13) 7_655 .
O5A K2 N12 124.9(3) . .
O5A K2 O4 40.1(3) . .
N12 K2 O4 99.5(2) . .
O5A K2 N11 92.8(3) . 7_655
N12 K2 N11 136.94(16) . 7_655
O4 K2 N11 97.92(18) . 7_655
O5A K2 O6 125.0(3) . .
N12 K2 O6 67.70(15) . .
O4 K2 O6 88.20(19) . .
N11 K2 O6 73.86(14) 7_655 .
O5A K2 O5B 29.9(3) . .
N12 K2 O5B 139.9(2) . .
O4 K2 O5B 69.7(2) . .
N11 K2 O5B 83.13(18) 7_655 .
O6 K2 O5B 145.53(19) . .
O5A K2 N9 67.9(3) . 7_665
N12 K2 N9 86.30(16) . 7_665
O4 K2 N9 94.23(19) . 7_665
N11 K2 N9 131.16(16) 7_655 7_665
O6 K2 N9 153.91(16) . 7_665
O5B K2 N9 57.49(19) . 7_665
O5A K2 N19 142.0(3) . .
N12 K2 N19 75.24(15) . .
O4 K2 N19 174.41(19) . .
N11 K2 N19 87.34(13) 7_655 .
O6 K2 N19 91.47(14) . .
O5B K2 N19 113.08(18) . .
N9 K2 N19 83.63(14) 7_665 .
C1 N1 Ni1 170.7(5) . .
C2 N2 Ni2 170.5(4) . .
C3 N3 K1 138.3(4) . 7_655
C5 N5 K1 164.2(4) . 7_665
C6 N6 K1 153.7(5) . .
C7 N7 Ni2 166.2(4) . .
C8 N8 Ni1 167.2(5) . .
C9 N9 K2 164.1(5) . 7_655
C11 N11 K2 149.1(4) . 7_665
C12 N12 K2 147.3(5) . .
C22 N13 C21 119.3(4) . .
C22 N13 C13 116.5(4) . .
C21 N13 C13 119.4(5) . .
C13 N14 C14 116.4(4) . .
C13 N14 Ni1 112.3(3) . .
C14 N14 Ni1 105.7(3) . .
C13 N14 H141 115(4) . .
C14 N14 H141 102(4) . .
Ni1 N14 H141 104(4) . .
C16 N15 C15 114.0(5) . .
C16 N15 Ni1 114.8(4) . .
C15 N15 Ni1 106.4(3) . .
C16 N15 H151 107(4) . .
C15 N15 H151 109(4) . .
Ni1 N15 H151 105(4) . .
C19 N16 C18 114.0(5) . .
C19 N16 Ni1 107.2(4) . .
C18 N16 Ni1 115.5(4) . .
C19 N16 H161 107(4) . .
C18 N16 H161 99(4) . .
Ni1 N16 H161 114(4) . .
C21 N17 C20 115.0(4) . .
C21 N17 Ni1 115.9(3) . .
C20 N17 Ni1 106.3(4) . .
C21 N17 H171 113(4) . .
C20 N17 H171 104(4) . .
Ni1 N17 H171 100(4) . .
C22 N18 C23 112.6(5) . .
C24 N19 C23 113.8(5) . .
C24 N19 K2 121.5(4) . .
C23 N19 K2 117.6(3) . .
C22 N20 C24 113.5(5) . .
C23 N21 H21C 120.0 . .
C23 N21 H21D 120.0 . .
H21C N21 H21D 120.0 . .
C24 N22 H22A 120.0 . .
C24 N22 H22B 120.0 . .
H22A N22 H22B 120.0 . .
C34 N23 C25 119.3(4) . .
C34 N23 C33 118.1(4) . .
C25 N23 C33 117.8(4) . .
C26 N24 C25 115.4(4) . .
C26 N24 Ni2 105.7(3) . .
C25 N24 Ni2 116.0(3) . .
C26 N24 H241 107(4) . .
C25 N24 H241 104(4) . .
Ni2 N24 H241 109(4) . .
C28 N25 C27 114.4(4) . .
C28 N25 Ni2 115.1(3) . .
C27 N25 Ni2 106.4(3) . .
C28 N25 H251 105(4) . .
C27 N25 H251 110(4) . .
Ni2 N25 H251 105(4) . .
C30 N26 C31 113.4(4) . .
C30 N26 Ni2 115.3(3) . .
C31 N26 Ni2 106.7(3) . .
C30 N26 H261 110(4) . .
C31 N26 H261 106(4) . .
Ni2 N26 H261 105(4) . .
C33 N27 C32 115.0(4) . .
C33 N27 Ni2 113.0(3) . .
C32 N27 Ni2 105.8(3) . .
C33 N27 H271 102(4) . .
C32 N27 H271 107(4) . .
Ni2 N27 H271 114(4) . .
C34 N28 C35 114.4(4) . .
C35 N29 C36 113.2(5) . .
C35 N29 K1 121.0(3) . .
C36 N29 K1 120.3(3) . .
C34 N30 C36 113.6(5) . .
C35 N31 H31C 120.0 . .
C35 N31 H31D 120.0 . .
H31C N31 H31D 120.0 . .
C36 N32 H32C 120.0 . .
C36 N32 H32D 120.0 . .
H32C N32 H32D 120.0 . .
N1 Ni1 N15 88.80(19) . .
N1 Ni1 N16 88.87(19) . .
N15 Ni1 N16 93.9(2) . .
N1 Ni1 N17 89.87(18) . .
N15 Ni1 N17 178.1(2) . .
N16 Ni1 N17 84.6(2) . .
N1 Ni1 N8 177.20(19) . .
N15 Ni1 N8 93.95(18) . .
N16 Ni1 N8 91.49(19) . .
N17 Ni1 N8 87.40(18) . .
N1 Ni1 N14 88.91(18) . .
N15 Ni1 N14 84.45(19) . .
N16 Ni1 N14 177.29(18) . .
N17 Ni1 N14 96.93(18) . .
N8 Ni1 N14 90.80(18) . .
N26 Ni2 N7 89.47(17) . .
N26 Ni2 N27 84.80(18) . .
N7 Ni2 N27 89.86(17) . .
N26 Ni2 N25 93.83(19) . .
N7 Ni2 N25 88.77(18) . .
N27 Ni2 N25 178.06(18) . .
N26 Ni2 N24 177.99(18) . .
N7 Ni2 N24 89.01(17) . .
N27 Ni2 N24 96.52(17) . .
N25 Ni2 N24 84.82(18) . .
N26 Ni2 N2 93.21(17) . .
N7 Ni2 N2 177.11(19) . .
N27 Ni2 N2 89.30(17) . .
N25 Ni2 N2 92.14(17) . .
N24 Ni2 N2 88.34(17) . .

loop_
_geom_bond_atom_site_label_1
_geom_bond_atom_site_label_2
_geom_bond_distance
_geom_bond_site_symmetry_2
C1 N1 1.138(7) .
C1 Cr1 2.060(5) .
C2 N2 1.135(6) .
C2 Cr1 2.079(5) .
C3 N3 1.160(7) .
C3 Cr1 2.092(6) .
C4 N4 1.166(8) .
C4 Cr1 2.072(6) .
C5 N5 1.160(7) .
C5 Cr1 2.101(6) .
C6 N6 1.156(7) .
C6 Cr1 2.084(6) .
C7 N7 1.160(7) .
C7 Cr2 2.044(5) 8_565
C8 N8 1.139(7) .
C8 Cr2 2.072(6) .
C9 N9 1.147(8) .
C9 Cr2 2.086(6) .
C10 N10 1.168(7) .
C10 Cr2 2.077(6) .
C11 N11 1.153(7) .
C11 Cr2 2.096(6) .
C12 N12 1.164(8) .
C12 Cr2 2.087(7) .
C13 N13 1.472(7) .
C13 N14 1.480(7) .
C13 H13A 0.9900 .
C13 H13B 0.9900 .
C14 N14 1.488(7) .
C14 C15 1.505(8) .
C14 H14A 0.9900 .
C14 H14B 0.9900 .
C15 N15 1.491(8) .
C15 H15A 0.9900 .
C15 H15B 0.9900 .
C16 N15 1.486(7) .
C16 C17 1.532(10) .
C16 H16A 0.9900 .
C16 H16B 0.9900 .
C17 C18 1.515(9) .
C17 H17A 0.9900 .
C17 H17B 0.9900 .
C18 N16 1.481(8) .
C18 H18A 0.9900 .
C18 H18B 0.9900 .
C19 N16 1.479(8) .
C19 C20 1.536(9) .
C19 H19A 0.9900 .
C19 H19B 0.9900 .
C20 N17 1.491(7) .
C20 H20A 0.9900 .
C20 H20B 0.9900 .
C21 N13 1.454(7) .
C21 N17 1.490(7) .
C21 H21A 0.9900 .
C21 H21B 0.9900 .
C22 N20 1.330(7) .
C22 N18 1.346(7) .
C22 N13 1.388(7) .
C23 N21 1.335(7) .
C23 N19 1.354(7) .
C23 N18 1.374(7) .
C24 N19 1.342(7) .
C24 N22 1.350(7) .
C24 N20 1.352(7) .
C25 N23 1.465(7) .
C25 N24 1.496(7) .
C25 H25A 0.9900 .
C25 H25B 0.9900 .
C26 N24 1.484(7) .
C26 C27 1.523(8) .
C26 H26A 0.9900 .
C26 H26B 0.9900 .
C27 N25 1.479(7) .
C27 H27A 0.9900 .
C27 H27B 0.9900 .
C28 N25 1.478(7) .
C28 C29 1.537(9) .
C28 H28A 0.9900 .
C28 H28B 0.9900 .
C29 C30 1.531(8) .
C29 H29A 0.9900 .
C29 H29B 0.9900 .
C30 N26 1.481(7) .
C30 H30A 0.9900 .
C30 H30B 0.9900 .
C31 N26 1.489(7) .
C31 C32 1.521(7) .
C31 H31A 0.9900 .
C31 H31B 0.9900 .
C32 N27 1.505(6) .
C32 H32A 0.9900 .
C32 H32B 0.9900 .
C33 N23 1.473(6) .
C33 N27 1.478(7) .
C33 H33A 0.9900 .
C33 H33B 0.9900 .
C34 N28 1.346(7) .
C34 N30 1.347(6) .
C34 N23 1.367(7) .
C35 N28 1.346(7) .
C35 N29 1.348(7) .
C35 N31 1.357(7) .
C36 N32 1.339(7) .
C36 N29 1.353(7) .
C36 N30 1.361(7) .
Cr2 C7 2.044(5) 8_566
K1 O2 2.803(7) .
K1 O1 2.862(7) .
K1 O3 2.879(5) .
K1 N6 2.910(5) .
K1 N3 3.008(5) 7_665
K1 N5 3.009(5) 7_655
K1 N29 3.094(5) .
K2 O5A 2.519(11) .
K2 N12 2.781(6) .
K2 O4 2.854(8) .
K2 N11 2.888(5) 7_655
K2 O6 2.910(5) .
K2 O5B 2.972(8) .
K2 N9 3.049(6) 7_665
K2 N19 3.050(5) .
N1 Ni1 2.076(4) .
N2 Ni2 2.098(4) .
N3 K1 3.008(5) 7_655
N5 K1 3.009(5) 7_665
N7 Ni2 2.084(5) .
N8 Ni1 2.100(5) .
N9 K2 3.048(6) 7_655
N11 K2 2.888(5) 7_665
N14 Ni1 2.104(5) .
N14 H141 0.89(3) .
N15 Ni1 2.079(5) .
N15 H151 0.90(3) .
N16 Ni1 2.082(5) .
N16 H161 0.89(3) .
N17 Ni1 2.098(5) .
N17 H171 0.89(3) .
N21 H21C 0.8800 .
N21 H21D 0.8800 .
N22 H22A 0.8800 .
N22 H22B 0.8800 .
N24 Ni2 2.096(4) .
N24 H241 0.89(3) .
N25 Ni2 2.091(5) .
N25 H251 0.89(3) .
N26 Ni2 2.072(5) .
N26 H261 0.89(3) .
N27 Ni2 2.090(4) .
N27 H271 0.89(3) .
N31 H31C 0.8800 .
N31 H31D 0.8800 .
N32 H32C 0.8800 .
N32 H32D 0.8800 .
